data_7025322
loop_
_publ_author_name
'Visinescu, Diana'
'Toma, Luminita Marilena'
'Cano, Joan'
'Fabelo, Oscar'
'Ruiz-P\'erez, Catalina'
'Labrador, Ana'
'Lloret, Francesc'
'Julve, Miguel'

_publ_section_title
;
 Magnetic coupling in discrete cyano-bridged Mn(III)-Fe(III) motifs:
 synthesis, crystal structure, magnetic properties and theoretical study.
;
_journal_issue 20
_journal_name_full 'Dalton transactions (Cambridge, England : 2003)'
_journal_page_first 5028
_journal_page_last 5038
_journal_paper_doi 10.1039/b926912f
_journal_volume 39
_journal_year 2010
_chemical_formula_sum 'C30 H30 Fe Mn N10 O7'
_chemical_formula_weight 753.43
_space_group_IT_number 2
_symmetry_cell_setting triclinic
_symmetry_Int_Tables_number 2
_symmetry_space_group_name_Hall '-P 1'
_symmetry_space_group_name_H-M 'P -1'
_atom_sites_solution_hydrogens geom
_atom_sites_solution_primary direct
_atom_sites_solution_secondary difmap
_audit_creation_method SHELXL-97
_cell_angle_alpha 107.683(17)
_cell_angle_beta 110.92(2)
_cell_angle_gamma 105.07(4)
_cell_formula_units_Z 2
_cell_length_a 11.475(9)
_cell_length_b 13.178(5)
_cell_length_c 13.580(3)
_cell_measurement_temperature 293(2)
_cell_volume 1663.5(17)
_computing_cell_refinement 'EvalCCD (Duisenberg & Schreurs 1990-2000)'
_computing_data_collection 'Collect (Bruker AXS BV, 1997-2004)'
_computing_data_reduction 'EvalCCD (Duisenberg & Schreurs 1990-2000)'
_computing_molecular_graphics 'Ortep-3 for Windows (Farrugia, 1997)'
_computing_publication_material 'WinGX publication routines (Farrugia, 1999)'
_computing_structure_refinement 'SHELXL-97 (Sheldrick, 1997)'
_computing_structure_solution 'SHELXL-97 (Sheldrick, 1997)'
_diffrn_ambient_temperature 293(2)
_diffrn_detector 'CCD plate'
_diffrn_detector_area_resol_mean 9
_diffrn_measured_fraction_theta_full 0.980
_diffrn_measured_fraction_theta_max 0.980
_diffrn_measurement_device '95mm CCD camera on \k-goniostat'
_diffrn_measurement_device_type KappaCCD
_diffrn_measurement_method 'CCD rotation images, thick slices'
_diffrn_radiation_monochromator 'horizonally mounted graphite crystal'
_diffrn_radiation_probe x-ray
_diffrn_radiation_type MoK\a
_diffrn_radiation_wavelength 0.71073
_diffrn_reflns_av_R_equivalents 0.0561
_diffrn_reflns_av_sigmaI/netI 0.0848
_diffrn_reflns_limit_h_max 14
_diffrn_reflns_limit_h_min -14
_diffrn_reflns_limit_k_max 17
_diffrn_reflns_limit_k_min -17
_diffrn_reflns_limit_l_max 16
_diffrn_reflns_limit_l_min -17
_diffrn_reflns_number 21486
_diffrn_reflns_theta_full 27.50
_diffrn_reflns_theta_max 27.50
_diffrn_reflns_theta_min 6.42
_diffrn_source 'Enraf Nonius FR590'
_exptl_absorpt_coefficient_mu 0.877
_exptl_absorpt_correction_type none
_exptl_crystal_colour Brown
_exptl_crystal_density_diffrn 1.504
_exptl_crystal_density_method 'not measured'
_exptl_crystal_description Prism
_exptl_crystal_F_000 774
_exptl_crystal_size_max 0.1
_exptl_crystal_size_mid 0.1
_exptl_crystal_size_min 0.08
_refine_diff_density_max 0.475
_refine_diff_density_min -0.403
_refine_diff_density_rms 0.073
_refine_ls_extinction_method none
_refine_ls_goodness_of_fit_ref 1.031
_refine_ls_hydrogen_treatment mixed
_refine_ls_matrix_type full
_refine_ls_number_parameters 450
_refine_ls_number_reflns 7486
_refine_ls_number_restraints 0
_refine_ls_restrained_S_all 1.031
_refine_ls_R_factor_all 0.1125
_refine_ls_R_factor_gt 0.0597
_refine_ls_shift/su_max 0.001
_refine_ls_shift/su_mean 0.000
_refine_ls_structure_factor_coef Fsqd
_refine_ls_weighting_details 'calc w=1/[\s^2^(Fo^2^)+(0.0392P)^2^+1.9910P] where P=(Fo^2^+2Fc^2^)/3'
_refine_ls_weighting_scheme calc
_refine_ls_wR_factor_gt 0.1127
_refine_ls_wR_factor_ref 0.1317
_reflns_number_gt 4744
_reflns_number_total 7486
_reflns_threshold_expression >2sigma(I)
_cod_data_source_file b926912f.txt
_cod_data_source_block compound-2
_cod_original_cell_volume 1663.6(15)
_cod_database_code 7025322

loop_
_symmetry_equiv_pos_as_xyz
'x, y, z'
'-x, -y, -z'

loop_
_atom_site_label
_atom_site_type_symbol
_atom_site_fract_x
_atom_site_fract_y
_atom_site_fract_z
_atom_site_U_iso_or_equiv
_atom_site_adp_type
_atom_site_occupancy
_atom_site_symmetry_multiplicity
_atom_site_calc_flag
_atom_site_refinement_flags
Fe1 Fe -0.27498(5) 0.66211(4) -0.23644(4) 0.03107(15) Uani 1 1 d .
Mn1 Mn -0.10177(5) 0.80428(4) -0.50224(5) 0.03075(16) Uani 1 1 d .
N1 N -0.0168(3) 0.6931(2) -0.4893(3) 0.0355(7) Uani 1 1 d .
N2 N -0.2369(3) 0.6725(2) -0.6574(3) 0.0348(7) Uani 1 1 d .
N3 N -0.0765(3) 0.6956(2) -0.1723(3) 0.0338(7) Uani 1 1 d .
N4 N -0.2901(3) 0.5037(2) -0.3252(3) 0.0331(7) Uani 1 1 d .
N5 N 0.0745(4) 0.6109(3) -0.1984(4) 0.0701(13) Uani 1 1 d .
N6 N -0.1551(4) 0.3987(3) -0.3484(3) 0.0582(10) Uani 1 1 d .
N7 N -0.2351(3) 0.7362(3) -0.4216(3) 0.0415(8) Uani 1 1 d .
N8 N -0.2258(4) 0.9091(3) -0.0841(4) 0.0681(12) Uani 1 1 d .
N9 N -0.5828(4) 0.6013(3) -0.3470(4) 0.0596(10) Uani 1 1 d .
N10 N -0.2920(5) 0.5858(3) -0.0466(4) 0.0697(12) Uani 1 1 d .
O1 O 0.0383(2) 0.9208(2) -0.3536(2) 0.0372(6) Uani 1 1 d .
O2 O -0.1944(2) 0.89988(19) -0.5302(2) 0.0357(6) Uani 1 1 d .
O3 O 0.4927(3) 1.1505(2) -0.0414(2) 0.0517(7) Uani 1 1 d .
O4 O -0.5630(3) 1.0017(2) -0.6385(3) 0.0532(8) Uani 1 1 d .
O1W O 0.0333(4) 0.8614(3) -0.5798(4) 0.0475(8) Uani 1 1 d .
O2W O 0.0039(5) 0.9599(4) 0.1599(4) 0.1120(15) Uani 1 1 d .
O3W O -0.0527(7) 0.7576(5) 0.1838(4) 0.162(3) Uani 1 1 d .
C1 C -0.1090(4) 0.5720(3) -0.5801(4) 0.0423(10) Uani 1 1 d .
H1A H -0.1697 0.5336 -0.5554 0.051 Uiso 1 1 calc R
H1B H -0.0561 0.5277 -0.5933 0.051 Uiso 1 1 calc R
C2 C 0.1077(4) 0.7213(3) -0.4172(3) 0.0375(9) Uani 1 1 d .
H2 H 0.1390 0.6624 -0.4254 0.045 Uiso 1 1 calc R
C3 C 0.2024(4) 0.8351(3) -0.3253(3) 0.0364(9) Uani 1 1 d .
C4 C 0.1643(4) 0.9292(3) -0.2962(3) 0.0331(8) Uani 1 1 d .
C5 C 0.2620(4) 1.0361(3) -0.2006(3) 0.0357(8) Uani 1 1 d .
H5 H 0.2380 1.0986 -0.1807 0.043 Uiso 1 1 calc R
C6 C 0.3933(4) 1.0499(3) -0.1358(3) 0.0389(9) Uani 1 1 d .
C7 C 0.4334(4) 0.9579(4) -0.1650(4) 0.0482(10) Uani 1 1 d .
H7 H 0.5228 0.9682 -0.1219 0.058 Uiso 1 1 calc R
C8 C 0.3393(4) 0.8536(4) -0.2575(4) 0.0459(10) Uani 1 1 d .
H8 H 0.3655 0.7923 -0.2768 0.055 Uiso 1 1 calc R
C9 C 0.4541(5) 1.2436(4) -0.0017(4) 0.0602(13) Uani 1 1 d .
H9A H 0.5328 1.3095 0.0652 0.072 Uiso 1 1 calc R
H9B H 0.3847 1.2180 0.0199 0.072 Uiso 1 1 calc R
H9C H 0.4191 1.2659 -0.0634 0.072 Uiso 1 1 calc R
C10 C -0.1909(4) 0.5787(3) -0.6909(4) 0.0441(10) Uani 1 1 d .
H10A H -0.1346 0.5965 -0.7275 0.053 Uiso 1 1 calc R
H10B H -0.2692 0.5046 -0.7460 0.053 Uiso 1 1 calc R
C11 C -0.3553(4) 0.6638(3) -0.7225(3) 0.0373(9) Uani 1 1 d .
H11 H -0.4129 0.5946 -0.7909 0.045 Uiso 1 1 calc R
C12 C -0.4065(4) 0.7518(3) -0.6990(3) 0.0357(8) Uani 1 1 d .
C13 C -0.3254(4) 0.8662(3) -0.6043(3) 0.0326(8) Uani 1 1 d .
C14 C -0.3838(4) 0.9453(3) -0.5897(3) 0.0377(9) Uani 1 1 d .
H14 H -0.3309 1.0200 -0.5281 0.045 Uiso 1 1 calc R
C15 C -0.5193(4) 0.9160(3) -0.6647(3) 0.0403(9) Uani 1 1 d .
C16 C -0.6002(4) 0.8046(4) -0.7590(4) 0.0467(10) Uani 1 1 d .
H16 H -0.6909 0.7847 -0.8100 0.056 Uiso 1 1 calc R
C17 C -0.5434(4) 0.7257(3) -0.7749(3) 0.0426(9) Uani 1 1 d .
H17 H -0.5970 0.6520 -0.8381 0.051 Uiso 1 1 calc R
C18 C -0.7042(5) 0.9775(5) -0.7103(5) 0.0713(15) Uani 1 1 d .
H18A H -0.7204 1.0458 -0.6817 0.086 Uiso 1 1 calc R
H18B H -0.7636 0.9138 -0.7067 0.086 Uiso 1 1 calc R
H18C H -0.7223 0.9567 -0.7901 0.086 Uiso 1 1 calc R
C19 C -0.2572(3) 0.7092(3) -0.3560(3) 0.0324(8) Uani 1 1 d .
C20 C -0.2477(4) 0.8167(3) -0.1434(4) 0.0413(9) Uani 1 1 d .
C21 C -0.4677(4) 0.6243(3) -0.3057(3) 0.0388(9) Uani 1 1 d .
C22 C -0.2863(4) 0.6152(3) -0.1164(4) 0.0425(9) Uani 1 1 d .
C23 C -0.0481(4) 0.6062(3) -0.2192(4) 0.0428(10) Uani 1 1 d .
C24 C 0.1785(5) 0.7162(4) -0.1228(5) 0.0753(16) Uani 1 1 d .
H24 H 0.2671 0.7239 -0.1068 0.090 Uiso 1 1 calc R
C25 C 0.1615(4) 0.8116(4) -0.0688(4) 0.0611(13) Uani 1 1 d .
H25 H 0.2360 0.8830 -0.0155 0.073 Uiso 1 1 calc R
C26 C 0.0308(4) 0.7989(3) -0.0959(4) 0.0479(11) Uani 1 1 d .
H26 H 0.0154 0.8630 -0.0607 0.057 Uiso 1 1 calc R
C27 C -0.1711(4) 0.4951(3) -0.3033(3) 0.0389(9) Uani 1 1 d .
C28 C -0.2713(5) 0.3017(4) -0.4214(4) 0.0570(12) Uani 1 1 d .
H28 H -0.2651 0.2315 -0.4541 0.068 Uiso 1 1 calc R
C29 C -0.3975(5) 0.3012(3) -0.4499(4) 0.0489(11) Uani 1 1 d .
H29 H -0.4763 0.2324 -0.5009 0.059 Uiso 1 1 calc R
C30 C -0.4054(4) 0.4057(3) -0.4012(3) 0.0397(9) Uani 1 1 d .
H30 H -0.4905 0.4086 -0.4208 0.048 Uiso 1 1 calc R
H5A H 0.074(5) 0.929(4) -0.552(4) 0.055(15) Uiso 1 1 d .
H5B H 0.007(4) 0.836(4) -0.638(4) 0.024(13) Uiso 1 1 d .

loop_
_atom_site_aniso_label
_atom_site_aniso_U_11
_atom_site_aniso_U_22
_atom_site_aniso_U_33
_atom_site_aniso_U_23
_atom_site_aniso_U_13
_atom_site_aniso_U_12
Fe1 0.0312(3) 0.0259(3) 0.0326(3) 0.0077(2) 0.0175(2) 0.0097(2)
Mn1 0.0301(3) 0.0219(3) 0.0354(3) 0.0075(2) 0.0159(2) 0.0092(2)
N1 0.0380(18) 0.0235(15) 0.0440(19) 0.0112(13) 0.0217(15) 0.0126(13)
N2 0.0351(17) 0.0243(15) 0.0382(18) 0.0076(13) 0.0179(15) 0.0093(13)
N3 0.0297(16) 0.0297(15) 0.0326(17) 0.0065(13) 0.0136(13) 0.0092(13)
N4 0.0319(16) 0.0287(15) 0.0308(16) 0.0069(13) 0.0151(14) 0.0083(13)
N5 0.036(2) 0.054(2) 0.084(3) -0.002(2) 0.019(2) 0.0193(18)
N6 0.056(2) 0.0339(19) 0.073(3) 0.0046(18) 0.035(2) 0.0201(17)
N7 0.0419(19) 0.0399(18) 0.044(2) 0.0171(16) 0.0256(17) 0.0129(15)
N8 0.082(3) 0.039(2) 0.076(3) 0.010(2) 0.043(2) 0.026(2)
N9 0.037(2) 0.061(2) 0.080(3) 0.031(2) 0.028(2) 0.0189(18)
N10 0.104(3) 0.057(2) 0.057(3) 0.028(2) 0.049(3) 0.029(2)
O1 0.0311(14) 0.0304(13) 0.0375(14) 0.0040(11) 0.0133(12) 0.0117(11)
O2 0.0323(14) 0.0246(12) 0.0396(15) 0.0075(11) 0.0134(12) 0.0097(10)
O3 0.0370(15) 0.0533(17) 0.0398(16) 0.0034(13) 0.0110(13) 0.0137(13)
O4 0.0489(17) 0.0559(18) 0.0552(18) 0.0194(15) 0.0215(15) 0.0329(15)
O1W 0.0502(19) 0.0302(18) 0.047(2) 0.0070(16) 0.0260(17) 0.0031(15)
O2W 0.106(3) 0.129(4) 0.123(4) 0.053(3) 0.073(3) 0.058(3)
O3W 0.186(6) 0.137(4) 0.059(3) 0.007(3) 0.042(3) -0.014(4)
C1 0.039(2) 0.0231(18) 0.057(3) 0.0106(18) 0.022(2) 0.0116(16)
C2 0.040(2) 0.035(2) 0.049(2) 0.0214(18) 0.0252(19) 0.0223(17)
C3 0.039(2) 0.0344(19) 0.038(2) 0.0157(17) 0.0192(18) 0.0154(17)
C4 0.032(2) 0.0341(19) 0.033(2) 0.0132(16) 0.0175(16) 0.0132(16)
C5 0.037(2) 0.035(2) 0.032(2) 0.0095(16) 0.0181(17) 0.0143(16)
C6 0.035(2) 0.044(2) 0.031(2) 0.0115(17) 0.0167(17) 0.0113(17)
C7 0.037(2) 0.055(3) 0.047(3) 0.020(2) 0.015(2) 0.021(2)
C8 0.045(2) 0.049(2) 0.054(3) 0.026(2) 0.026(2) 0.028(2)
C9 0.048(3) 0.055(3) 0.047(3) -0.001(2) 0.016(2) 0.012(2)
C10 0.051(2) 0.0251(19) 0.050(2) 0.0036(17) 0.028(2) 0.0150(17)
C11 0.040(2) 0.0231(18) 0.035(2) 0.0035(15) 0.0171(18) 0.0052(16)
C12 0.037(2) 0.0297(18) 0.035(2) 0.0109(16) 0.0170(17) 0.0096(16)
C13 0.036(2) 0.0307(18) 0.0302(19) 0.0135(15) 0.0168(17) 0.0108(16)
C14 0.038(2) 0.0308(19) 0.040(2) 0.0130(17) 0.0186(18) 0.0111(16)
C15 0.047(2) 0.047(2) 0.037(2) 0.0213(19) 0.0241(19) 0.0240(19)
C16 0.037(2) 0.051(2) 0.044(2) 0.019(2) 0.0128(19) 0.0175(19)
C17 0.042(2) 0.037(2) 0.034(2) 0.0083(17) 0.0136(18) 0.0108(18)
C18 0.063(3) 0.080(3) 0.071(3) 0.027(3) 0.024(3) 0.048(3)
C19 0.0288(19) 0.0264(18) 0.035(2) 0.0062(16) 0.0156(17) 0.0099(15)
C20 0.045(2) 0.035(2) 0.047(2) 0.0138(19) 0.028(2) 0.0168(18)
C21 0.043(2) 0.037(2) 0.042(2) 0.0173(18) 0.027(2) 0.0174(18)
C22 0.048(2) 0.034(2) 0.040(2) 0.0079(18) 0.023(2) 0.0157(18)
C23 0.035(2) 0.035(2) 0.047(2) 0.0066(18) 0.0183(19) 0.0142(17)
C24 0.029(2) 0.068(3) 0.085(4) 0.000(3) 0.014(2) 0.016(2)
C25 0.037(2) 0.050(3) 0.058(3) -0.001(2) 0.012(2) 0.007(2)
C26 0.040(2) 0.033(2) 0.045(2) -0.0004(18) 0.0142(19) 0.0056(18)
C27 0.041(2) 0.0291(19) 0.038(2) 0.0043(16) 0.0196(18) 0.0131(17)
C28 0.074(3) 0.033(2) 0.065(3) 0.010(2) 0.045(3) 0.021(2)
C29 0.060(3) 0.026(2) 0.042(2) 0.0030(17) 0.026(2) 0.0013(19)
C30 0.036(2) 0.036(2) 0.034(2) 0.0094(17) 0.0145(17) 0.0063(17)

loop_
_atom_type_symbol
_atom_type_description
_atom_type_scat_dispersion_real
_atom_type_scat_dispersion_imag
_atom_type_scat_source
C C 0.0033 0.0016 'International Tables Vol C Tables 4.2.6.8 and 6.1.1.4'
H H 0.0000 0.0000 'International Tables Vol C Tables 4.2.6.8 and 6.1.1.4'
Fe Fe 0.3463 0.8444 'International Tables Vol C Tables 4.2.6.8 and 6.1.1.4'
Mn Mn 0.3368 0.7283 'International Tables Vol C Tables 4.2.6.8 and 6.1.1.4'
N N 0.0061 0.0033 'International Tables Vol C Tables 4.2.6.8 and 6.1.1.4'
O O 0.0106 0.0060 'International Tables Vol C Tables 4.2.6.8 and 6.1.1.4'

loop_
_geom_angle_atom_site_label_1
_geom_angle_atom_site_label_2
_geom_angle_atom_site_label_3
_geom_angle
C20 Fe1 C21 87.01(17)
C20 Fe1 C22 90.23(17)
C21 Fe1 C22 89.94(17)
C20 Fe1 C19 90.40(16)
C21 Fe1 C19 92.01(16)
C22 Fe1 C19 177.97(16)
C20 Fe1 N3 95.48(15)
C21 Fe1 N3 177.06(14)
C22 Fe1 N3 91.62(15)
C19 Fe1 N3 86.40(14)
C20 Fe1 N4 175.96(15)
C21 Fe1 N4 96.81(15)
C22 Fe1 N4 88.49(14)
C19 Fe1 N4 90.76(13)
N3 Fe1 N4 80.74(13)
O1 Mn1 O2 94.10(11)
O1 Mn1 N2 174.01(12)
O2 Mn1 N2 91.76(12)
O1 Mn1 N1 91.43(12)
O2 Mn1 N1 174.36(12)
N2 Mn1 N1 82.69(13)
O1 Mn1 O1W 88.61(14)
O2 Mn1 O1W 94.00(13)
N2 Mn1 O1W 89.73(15)
N1 Mn1 O1W 85.07(13)
O1 Mn1 N7 91.64(12)
O2 Mn1 N7 89.74(12)
N2 Mn1 N7 89.63(13)
N1 Mn1 N7 91.16(13)
O1W Mn1 N7 176.23(12)
C2 N1 C1 122.1(3)
C2 N1 Mn1 125.1(2)
C1 N1 Mn1 112.6(2)
C11 N2 C10 121.8(3)
C11 N2 Mn1 125.2(2)
C10 N2 Mn1 113.0(2)
C23 N3 C26 116.7(3)
C23 N3 Fe1 115.4(2)
C26 N3 Fe1 127.6(3)
C27 N4 C30 117.3(3)
C27 N4 Fe1 115.2(2)
C30 N4 Fe1 127.5(3)
C23 N5 C24 115.3(4)
C27 N6 C28 115.4(4)
C19 N7 Mn1 156.6(3)
C4 O1 Mn1 127.5(2)
C13 O2 Mn1 127.8(2)
C6 O3 C9 117.4(3)
C15 O4 C18 118.7(3)
N1 C1 C10 107.4(3)
N1 C2 C3 125.7(3)
C4 C3 C8 118.5(3)
C4 C3 C2 122.8(3)
C8 C3 C2 118.7(3)
O1 C4 C5 117.8(3)
O1 C4 C3 123.3(3)
C5 C4 C3 118.9(3)
C6 C5 C4 120.8(3)
O3 C6 C5 123.9(3)
O3 C6 C7 115.2(3)
C5 C6 C7 120.9(3)
C8 C7 C6 118.8(4)
C7 C8 C3 122.0(4)
N2 C10 C1 107.2(3)
N2 C11 C12 125.5(3)
C17 C12 C13 117.7(3)
C17 C12 C11 118.8(3)
C13 C12 C11 123.4(3)
O2 C13 C14 118.8(3)
O2 C13 C12 122.1(3)
C14 C13 C12 119.1(3)
C13 C14 C15 121.6(3)
O4 C15 C14 115.0(3)
O4 C15 C16 124.8(4)
C14 C15 C16 120.2(4)
C17 C16 C15 118.8(4)
C16 C17 C12 122.6(4)
N7 C19 Fe1 173.6(3)
N8 C20 Fe1 176.7(4)
N9 C21 Fe1 179.8(4)
N10 C22 Fe1 178.5(4)
N5 C23 N3 126.0(4)
N5 C23 C27 120.1(3)
N3 C23 C27 113.9(3)
N5 C24 C25 123.6(4)
C24 C25 C26 117.1(4)
N3 C26 C25 121.3(4)
N6 C27 N4 126.2(3)
N6 C27 C23 119.2(3)
N4 C27 C23 114.6(3)
N6 C28 C29 123.0(4)
C28 C29 C30 118.0(4)
N4 C30 C29 120.0(4)

loop_
_geom_bond_atom_site_label_1
_geom_bond_atom_site_label_2
_geom_bond_distance
Fe1 C20 1.915(4)
Fe1 C21 1.919(4)
Fe1 C22 1.944(5)
Fe1 C19 1.962(4)
Fe1 N3 1.993(3)
Fe1 N4 1.994(3)
Mn1 O1 1.880(3)
Mn1 O2 1.887(2)
Mn1 N2 1.975(3)
Mn1 N1 1.976(3)
Mn1 O1W 2.262(4)
Mn1 N7 2.328(4)
N1 C2 1.281(5)
N1 C1 1.477(4)
N2 C11 1.281(5)
N2 C10 1.478(4)
N3 C23 1.337(5)
N3 C26 1.343(5)
N4 C27 1.333(5)
N4 C30 1.345(5)
N5 C23 1.313(5)
N5 C24 1.343(6)
N6 C27 1.323(5)
N6 C28 1.339(6)
N7 C19 1.136(4)
N8 C20 1.138(5)
N9 C21 1.145(5)
N10 C22 1.143(5)
O1 C4 1.331(4)
O2 C13 1.330(4)
O3 C6 1.357(4)
O3 C9 1.429(5)
O4 C15 1.354(4)
O4 C18 1.446(5)
C1 C10 1.506(6)
C2 C3 1.426(5)
C3 C4 1.411(5)
C3 C8 1.417(5)
C4 C5 1.398(5)
C5 C6 1.375(5)
C6 C7 1.402(5)
C7 C8 1.358(6)
C11 C12 1.433(5)
C12 C17 1.413(5)
C12 C13 1.425(5)
C13 C14 1.381(5)
C14 C15 1.386(5)
C15 C16 1.398(5)
C16 C17 1.367(5)
C23 C27 1.483(5)
C24 C25 1.352(6)
C25 C26 1.361(6)
C28 C29 1.357(6)
C29 C30 1.377(5)
